data_7002146
loop_
_publ_author_name
'Anselmo, Daniele'
'Escudero-Ad\'an, Eduardo C.'
'Benet-Buchholz, Jordi'
'Kleij, Arjan W.'

_publ_section_title
;
 Assembly of unusual Zn-cluster compounds based on pyridinealcohol
 platforms
;
_journal_issue 36
_journal_name_full 'Dalton Transactions'
_journal_page_first 7368
_journal_page_last 7373
_journal_paper_doi 10.1039/b901394f
_journal_year 2009
_chemical_formula_sum 'C11 H13 N O6 Zn'
_chemical_formula_weight 320.59
_space_group_IT_number 1
_symmetry_cell_setting triclinic
_symmetry_space_group_name_Hall 'P 1'
_symmetry_space_group_name_H-M 'P 1'
_atom_sites_solution_hydrogens geom
_atom_sites_solution_primary direct
_atom_sites_solution_secondary difmap
_audit_creation_method SHELXL-97
_cell_angle_alpha 100.9590(10)
_cell_angle_beta 107.7710(10)
_cell_angle_gamma 107.1430(10)
_cell_formula_units_Z 1
_cell_length_a 5.9474(4)
_cell_length_b 7.1604(4)
_cell_length_c 9.0734(5)
_cell_measurement_reflns_used 6866
_cell_measurement_temperature 100(2)
_cell_measurement_theta_max 0.00
_cell_measurement_theta_min 0.00
_cell_volume 334.54(3)
_computing_cell_refinement 'Bruker APEX2 v2008.6-1'
_computing_data_collection 'Bruker APEX2 v2008.6-1'
_computing_data_reduction 'Bruker SAINT V7.60A'
_computing_molecular_graphics 'Bruker SHELXTL'
_computing_publication_material 'Bruker SHELXTL'
_computing_structure_refinement 'SHELXS-97 (Sheldrick, 2008)'
_computing_structure_solution 'SHELXS-97 (Sheldrick, 2008)'
_diffrn_ambient_temperature 100(2)
_diffrn_detector_area_resol_mean 512
_diffrn_detector_type '4K CCD area detector APEX II'
_diffrn_measured_fraction_theta_full 0.929
_diffrn_measured_fraction_theta_max 0.929
_diffrn_measurement_device_type 'Kappa 4-axis goniometer bruker-nonius'
_diffrn_measurement_method
;
Fullsphere data collection, phi and omega scans
;
_diffrn_measurement_specimen_support 'magnetic support whith 10 micron nylon fiber cryoloop'
_diffrn_radiation_monochromator 'Multilayer Montel 200 mirrors'
_diffrn_radiation_type MoK\a
_diffrn_radiation_wavelength 0.71073
_diffrn_reflns_av_R_equivalents 0.0204
_diffrn_reflns_av_sigmaI/netI 0.0511
_diffrn_reflns_limit_h_max 8
_diffrn_reflns_limit_h_min -9
_diffrn_reflns_limit_k_max 11
_diffrn_reflns_limit_k_min -11
_diffrn_reflns_limit_l_max 15
_diffrn_reflns_limit_l_min -14
_diffrn_reflns_number 6897
_diffrn_reflns_theta_full 36.49
_diffrn_reflns_theta_max 36.49
_diffrn_reflns_theta_min 5.84
_diffrn_source 'rotating anode X-ray tube'
_diffrn_source_current 70
_diffrn_source_power 50
_diffrn_source_size '3 mm x 0.3 mm fine focus'
_diffrn_source_type 'Bruker-Nonius FR 591'
_exptl_absorpt_coefficient_mu 1.856
_exptl_absorpt_correction_T_max 1.0000
_exptl_absorpt_correction_T_min 0.7401
_exptl_absorpt_correction_type empirical
_exptl_absorpt_process_details
;
SADABS Version 2008/1 Bruker-Nonius
Blessing, Acta Cryst. (1995) A51 33-38
;
_exptl_crystal_colour white
_exptl_crystal_density_diffrn 1.591
_exptl_crystal_density_method 'not measured'
_exptl_crystal_description Block
_exptl_crystal_F_000 164
_exptl_crystal_size_max 0.40
_exptl_crystal_size_mid 0.40
_exptl_crystal_size_min 0.20
_refine_diff_density_max 1.670
_refine_diff_density_min -1.620
_refine_diff_density_rms 0.094
_refine_ls_abs_structure_details 'Flack H D (1983), Acta Cryst. A39, 876-881'
_refine_ls_abs_structure_Flack 0.036(7)
_refine_ls_extinction_method none
_refine_ls_goodness_of_fit_ref 1.049
_refine_ls_hydrogen_treatment noref
_refine_ls_matrix_type full
_refine_ls_number_parameters 174
_refine_ls_number_reflns 4279
_refine_ls_number_restraints 3
_refine_ls_restrained_S_all 1.048
_refine_ls_R_factor_all 0.0284
_refine_ls_R_factor_gt 0.0284
_refine_ls_shift/su_max 0.000
_refine_ls_shift/su_mean 0.000
_refine_ls_structure_factor_coef Fsqd
_refine_ls_weighting_details 'calc w=1/[\s^2^(Fo^2^)+(0.0422P)^2^+0.0000P] where P=(Fo^2^+2Fc^2^)/3'
_refine_ls_weighting_scheme calc
_refine_ls_wR_factor_gt 0.0727
_refine_ls_wR_factor_ref 0.0728
_reflns_number_gt 4270
_reflns_number_total 4279
_reflns_threshold_expression >2sigma(I)
_cod_data_source_file b901394f.txt
_cod_data_source_block awk397_0m
_cod_depositor_comments
;
The following automatic conversions were performed:
'_symmetry_cell_setting' value 'Triclinic' changed to 'triclinic'
according to '/home/saulius/struct/CIF-dictionaries/cif_core.dic'
dictionary named 'cif_core.dic' version 2.4.1 from 2010-06-29.

Automatic conversion script
Id: cif_fix_enum 1527 2010-12-29 10:47:43Z saulius 

The following automatic conversions were performed:

data name '_diffrn_measurement_specimen_suppport' was replaced with
'_diffrn_measurement_specimen_support' as specified in the
replacement file 'data/replacement-values/replacement_tags.lst'.

Automatic conversion script
Id: cif_correct_tags 9268 2022-04-12 08:56:07Z antanas 
;
_cod_original_sg_symbol_H-M P1
_cod_database_code 7002146

loop_
_symmetry_equiv_pos_as_xyz
'x, y, z'

loop_
_atom_site_label
_atom_site_type_symbol
_atom_site_fract_x
_atom_site_fract_y
_atom_site_fract_z
_atom_site_U_iso_or_equiv
_atom_site_adp_type
_atom_site_occupancy
_atom_site_symmetry_multiplicity
_atom_site_calc_flag
_atom_site_refinement_flags
_atom_site_disorder_assembly
_atom_site_disorder_group
Zn1 Zn 0.5631 0.2179 0.4218 0.00854(4) Uani 1 1 d . . .
O1 O 0.1934(3) 0.1728(2) 0.73892(16) 0.0154(2) Uani 1 1 d . . .
N1 N 0.4347(3) -0.0215(2) 0.21676(16) 0.0104(2) Uani 1 1 d . . .
C1 C 0.6406(4) 0.2651(4) 0.8138(2) 0.0255(4) Uani 1 1 d . . .
H1A H 0.6348 0.2594 0.9197 0.038 Uiso 1 1 calc R . .
H1B H 0.7456 0.4048 0.8240 0.038 Uiso 1 1 calc R . .
H1C H 0.7146 0.1691 0.7769 0.038 Uiso 1 1 calc R . .
O2 O 0.3404(3) 0.1924(2) 0.54406(15) 0.0133(2) Uani 1 1 d . . .
C2 C 0.3742(3) 0.2069(2) 0.69203(18) 0.0113(2) Uani 1 1 d . . .
O3 O 0.8575(3) 0.48030(19) 0.53793(16) 0.0134(2) Uani 1 1 d . . .
C3 C 1.2631(4) 0.6696(3) 0.5389(3) 0.0187(3) Uani 1 1 d . . .
H3A H 1.3975 0.6140 0.5637 0.028 Uiso 1 1 calc R . .
H3B H 1.2746 0.7583 0.6398 0.028 Uiso 1 1 calc R . .
H3C H 1.2842 0.7498 0.4644 0.028 Uiso 1 1 calc R . .
O4 O 0.9441(3) 0.3719(2) 0.32392(17) 0.0168(2) Uani 1 1 d . . .
C4 C 1.0060(3) 0.4954(2) 0.4604(2) 0.0114(2) Uani 1 1 d . . .
O5 O 0.2953(3) 0.2944(2) 0.24251(15) 0.0126(2) Uani 1 1 d . . .
C5 C 0.1511(4) 0.1366(3) 0.09096(19) 0.0149(3) Uani 1 1 d . . .
H5A H 0.1568 0.1955 0.0013 0.018 Uiso 1 1 calc R . .
H5B H -0.0290 0.0786 0.0786 0.018 Uiso 1 1 calc R . .
O6 O 0.7517(3) 0.0214(2) 0.50309(16) 0.0129(2) Uani 1 1 d . . .
C6 C 0.2543(3) -0.0320(3) 0.07990(18) 0.0120(3) Uani 1 1 d . . .
C7 C 0.1697(4) -0.1905(3) -0.0633(2) 0.0173(3) Uani 1 1 d . . .
H7 H 0.0433 -0.1963 -0.1601 0.021 Uiso 1 1 calc R . .
C8 C 0.2744(4) -0.3406(3) -0.0618(2) 0.0190(3) Uani 1 1 d . . .
H8 H 0.2183 -0.4516 -0.1576 0.023 Uiso 1 1 calc R . .
C9 C 0.4620(4) -0.3272(3) 0.0810(2) 0.0170(3) Uani 1 1 d . . .
H9 H 0.5351 -0.4285 0.0842 0.020 Uiso 1 1 calc R . .
C10 C 0.5399(3) -0.1628(2) 0.2186(2) 0.0118(2) Uani 1 1 d . . .
C11 C 0.7484(4) -0.1314(3) 0.3766(2) 0.0146(3) Uani 1 1 d . . .
H11A H 0.7189 -0.2621 0.4033 0.017 Uiso 1 1 calc R . .
H11B H 0.9152 -0.0886 0.3657 0.017 Uiso 1 1 calc R . .

loop_
_atom_site_aniso_label
_atom_site_aniso_U_11
_atom_site_aniso_U_22
_atom_site_aniso_U_33
_atom_site_aniso_U_23
_atom_site_aniso_U_13
_atom_site_aniso_U_12
Zn1 0.00842(7) 0.00926(6) 0.00825(6) 0.00158(4) 0.00441(4) 0.00321(4)
O1 0.0127(5) 0.0252(6) 0.0114(4) 0.0062(4) 0.0075(4) 0.0080(5)
N1 0.0102(5) 0.0106(5) 0.0098(4) 0.0015(4) 0.0043(4) 0.0038(4)
C1 0.0117(7) 0.0452(12) 0.0135(6) 0.0032(7) 0.0020(6) 0.0091(8)
O2 0.0114(5) 0.0212(5) 0.0109(4) 0.0070(4) 0.0071(4) 0.0071(4)
C2 0.0106(6) 0.0133(6) 0.0104(5) 0.0034(4) 0.0043(4) 0.0050(5)
O3 0.0124(5) 0.0114(5) 0.0155(5) 0.0020(4) 0.0078(4) 0.0021(4)
C3 0.0141(7) 0.0138(6) 0.0251(8) 0.0025(5) 0.0099(6) 0.0009(5)
O4 0.0140(5) 0.0207(6) 0.0147(5) 0.0004(4) 0.0074(4) 0.0066(4)
C4 0.0098(6) 0.0111(5) 0.0152(6) 0.0043(4) 0.0067(5) 0.0044(4)
O5 0.0148(5) 0.0149(5) 0.0098(4) 0.0027(4) 0.0054(4) 0.0078(4)
C5 0.0165(7) 0.0209(7) 0.0095(5) 0.0036(5) 0.0045(5) 0.0113(6)
O6 0.0114(5) 0.0144(5) 0.0130(4) 0.0034(4) 0.0040(4) 0.0062(4)
C6 0.0117(6) 0.0140(6) 0.0096(5) 0.0021(4) 0.0041(5) 0.0046(5)
C7 0.0197(8) 0.0166(7) 0.0103(5) -0.0012(5) 0.0037(5) 0.0052(6)
C8 0.0221(8) 0.0146(6) 0.0154(6) -0.0018(5) 0.0063(6) 0.0053(6)
C9 0.0209(8) 0.0112(6) 0.0181(6) 0.0007(5) 0.0084(6) 0.0065(5)
C10 0.0129(6) 0.0089(5) 0.0140(5) 0.0020(4) 0.0063(5) 0.0043(4)
C11 0.0135(6) 0.0148(6) 0.0164(6) 0.0034(5) 0.0052(5) 0.0082(5)

loop_
_atom_type_symbol
_atom_type_description
_atom_type_scat_dispersion_real
_atom_type_scat_dispersion_imag
_atom_type_scat_source
C C 0.0033 0.0016 'International Tables Vol C Tables 4.2.6.8 and 6.1.1.4'
H H 0.0000 0.0000 'International Tables Vol C Tables 4.2.6.8 and 6.1.1.4'
N N 0.0061 0.0033 'International Tables Vol C Tables 4.2.6.8 and 6.1.1.4'
O O 0.0106 0.0060 'International Tables Vol C Tables 4.2.6.8 and 6.1.1.4'
Zn Zn 0.2839 1.4301 'International Tables Vol C Tables 4.2.6.8 and 6.1.1.4'

loop_
_geom_angle_atom_site_label_1
_geom_angle_atom_site_label_2
_geom_angle_atom_site_label_3
_geom_angle
_geom_angle_site_symmetry_1
_geom_angle_site_symmetry_3
_geom_angle_publ_flag
O2 Zn1 O3 107.94(6) . . ?
O2 Zn1 N1 114.38(6) . . ?
O3 Zn1 N1 137.68(6) . . ?
O2 Zn1 O6 99.02(6) . . ?
O3 Zn1 O6 97.25(5) . . ?
N1 Zn1 O6 76.95(5) . . ?
O2 Zn1 O5 89.42(5) . . ?
O3 Zn1 O5 103.74(5) . . ?
N1 Zn1 O5 76.93(5) . . ?
O6 Zn1 O5 153.75(5) . . ?
C10 N1 C6 120.76(15) . . ?
C10 N1 Zn1 119.06(11) . . ?
C6 N1 Zn1 120.12(12) . . ?
C2 O2 Zn1 134.56(12) . . ?
O1 C2 O2 122.06(15) . . ?
O1 C2 C1 119.07(16) . . ?
O2 C2 C1 118.86(17) . . ?
C4 O3 Zn1 108.10(11) . . ?
O4 C4 O3 122.26(15) . . ?
O4 C4 C3 120.00(17) . . ?
O3 C4 C3 117.74(16) . . ?
C5 O5 Zn1 114.63(10) . . ?
O5 C5 C6 111.03(13) . . ?
C11 O6 Zn1 114.64(10) . . ?
N1 C6 C7 121.17(17) . . ?
N1 C6 C5 116.34(14) . . ?
C7 C6 C5 122.50(15) . . ?
C6 C7 C8 118.49(16) . . ?
C9 C8 C7 119.65(17) . . ?
C10 C9 C8 118.64(18) . . ?
N1 C10 C9 121.28(15) . . ?
N1 C10 C11 116.40(14) . . ?
C9 C10 C11 122.31(16) . . ?
O6 C11 C10 109.80(14) . . ?

loop_
_geom_bond_atom_site_label_1
_geom_bond_atom_site_label_2
_geom_bond_distance
_geom_bond_site_symmetry_2
_geom_bond_publ_flag
Zn1 O2 1.9622(14) . ?
Zn1 O3 1.9717(12) . ?
Zn1 N1 2.0326(14) . ?
Zn1 O6 2.1451(13) . ?
Zn1 O5 2.1804(12) . ?
O1 C2 1.249(2) . ?
N1 C10 1.337(2) . ?
N1 C6 1.343(2) . ?
C1 C2 1.507(3) . ?
O2 C2 1.274(2) . ?
O3 C4 1.280(2) . ?
C3 C4 1.508(2) . ?
O4 C4 1.251(2) . ?
O5 C5 1.422(2) . ?
C5 C6 1.508(3) . ?
O6 C11 1.418(2) . ?
C6 C7 1.391(2) . ?
C7 C8 1.393(3) . ?
C8 C9 1.393(3) . ?
C9 C10 1.388(3) . ?
C10 C11 1.507(2) . ?

loop_
_geom_torsion_atom_site_label_1
_geom_torsion_atom_site_label_2
_geom_torsion_atom_site_label_3
_geom_torsion_atom_site_label_4
_geom_torsion
_geom_torsion_site_symmetry_1
_geom_torsion_site_symmetry_2
_geom_torsion_site_symmetry_3
_geom_torsion_site_symmetry_4
_geom_torsion_publ_flag
O2 Zn1 N1 C10 -102.51(13) . . . . ?
O3 Zn1 N1 C10 78.03(15) . . . . ?
O6 Zn1 N1 C10 -8.41(13) . . . . ?
O5 Zn1 N1 C10 174.18(14) . . . . ?
O2 Zn1 N1 C6 80.29(14) . . . . ?
O3 Zn1 N1 C6 -99.17(15) . . . . ?
O6 Zn1 N1 C6 174.39(14) . . . . ?
O5 Zn1 N1 C6 -3.01(13) . . . . ?
O3 Zn1 O2 C2 -51.62(18) . . . . ?
N1 Zn1 O2 C2 128.77(17) . . . . ?
O6 Zn1 O2 C2 49.09(17) . . . . ?
O5 Zn1 O2 C2 -155.88(17) . . . . ?
Zn1 O2 C2 O1 -176.21(14) . . . . ?
Zn1 O2 C2 C1 3.2(3) . . . . ?
O2 Zn1 O3 C4 178.63(11) . . . . ?
N1 Zn1 O3 C4 -1.89(15) . . . . ?
O6 Zn1 O3 C4 76.67(11) . . . . ?
O5 Zn1 O3 C4 -87.46(12) . . . . ?
Zn1 O3 C4 O4 8.6(2) . . . . ?
Zn1 O3 C4 C3 -171.52(13) . . . . ?
O2 Zn1 O5 C5 -107.39(13) . . . . ?
O3 Zn1 O5 C5 144.27(13) . . . . ?
N1 Zn1 O5 C5 7.84(12) . . . . ?
O6 Zn1 O5 C5 2.1(2) . . . . ?
Zn1 O5 C5 C6 -10.78(19) . . . . ?
O2 Zn1 O6 C11 128.64(12) . . . . ?
O3 Zn1 O6 C11 -121.81(12) . . . . ?
N1 Zn1 O6 C11 15.55(12) . . . . ?
O5 Zn1 O6 C11 21.26(19) . . . . ?
C10 N1 C6 C7 0.6(3) . . . . ?
Zn1 N1 C6 C7 177.78(14) . . . . ?
C10 N1 C6 C5 -179.23(16) . . . . ?
Zn1 N1 C6 C5 -2.1(2) . . . . ?
O5 C5 C6 N1 8.6(2) . . . . ?
O5 C5 C6 C7 -171.25(17) . . . . ?
N1 C6 C7 C8 0.7(3) . . . . ?
C5 C6 C7 C8 -179.47(19) . . . . ?
C6 C7 C8 C9 -0.9(3) . . . . ?
C7 C8 C9 C10 -0.2(3) . . . . ?
C6 N1 C10 C9 -1.7(3) . . . . ?
Zn1 N1 C10 C9 -178.91(14) . . . . ?
C6 N1 C10 C11 177.47(16) . . . . ?
Zn1 N1 C10 C11 0.3(2) . . . . ?
C8 C9 C10 N1 1.5(3) . . . . ?
C8 C9 C10 C11 -177.67(18) . . . . ?
Zn1 O6 C11 C10 -19.18(17) . . . . ?
N1 C10 C11 O6 12.7(2) . . . . ?
C9 C10 C11 O6 -168.10(17) . . . . ?
